data_4118787
loop_
_publ_author_name
'David C. Lacy'
'Young Jun Park'
'Joseph W. Ziller'
'Junko Yano'
'A. S. Borovik'

_publ_section_title
;
 Assembly and Properties of Heterobimetallic CoII/III/CaII Complexes with
 Aquo and Hydroxo Ligands
;
_journal_name_full 'Journal of the American Chemical Society'
_journal_page_first 17526
_journal_page_last 17535
_journal_paper_doi 10.1021/ja304525n
_journal_volume 134
_journal_year 2012
_chemical_formula_sum 'C37 H59 Co N5 O7 S3'
_chemical_formula_weight 841.00
_chemical_name_systematic
; 
 ? 
;
_space_group_IT_number 15
_symmetry_cell_setting monoclinic
_symmetry_space_group_name_Hall '-C 2yc'
_symmetry_space_group_name_H-M 'C 1 2/c 1'
_atom_sites_solution_hydrogens mixed
_atom_sites_solution_primary direct
_atom_sites_solution_secondary difmap
_audit_creation_method SHELXTL
_cell_angle_alpha 90.00
_cell_angle_beta 90.3563(6)
_cell_angle_gamma 90.00
_cell_formula_units_Z 8
_cell_length_a 26.5997(15)
_cell_length_b 9.6741(5)
_cell_length_c 31.4984(18)
_cell_measurement_reflns_used 9896
_cell_measurement_temperature 143(2)
_cell_measurement_theta_max 28.10
_cell_measurement_theta_min 2.24
_cell_volume 8105.3(8)
_computing_cell_refinement 'Bruker SAINT'
_computing_data_collection 'Bruker APEX2'
_computing_data_reduction 'Bruker SAINT'
_computing_molecular_graphics 'Bruker SHELXTL'
_computing_publication_material 'Bruker SHELXTL'
_computing_structure_refinement 'SHELXL-97 (Sheldrick, 2008)'
_computing_structure_solution 'SHELXS-97 (Sheldrick, 2008)'
_diffrn_ambient_temperature 143(2)
_diffrn_measured_fraction_theta_full 0.999
_diffrn_measured_fraction_theta_max 0.935
_diffrn_measurement_device_type 'Bruker APEX-II CCD'
_diffrn_measurement_method '\f and \w scans'
_diffrn_radiation_monochromator graphite
_diffrn_radiation_source 'fine-focus sealed tube'
_diffrn_radiation_type MoK\a
_diffrn_radiation_wavelength 0.71073
_diffrn_reflns_av_R_equivalents 0.0277
_diffrn_reflns_av_sigmaI/netI 0.0237
_diffrn_reflns_limit_h_max 34
_diffrn_reflns_limit_h_min -33
_diffrn_reflns_limit_k_max 12
_diffrn_reflns_limit_k_min -12
_diffrn_reflns_limit_l_max 39
_diffrn_reflns_limit_l_min -40
_diffrn_reflns_number 45469
_diffrn_reflns_theta_full 25.50
_diffrn_reflns_theta_max 28.49
_diffrn_reflns_theta_min 2.00
_exptl_absorpt_coefficient_mu 0.631
_exptl_absorpt_correction_T_max 0.9728
_exptl_absorpt_correction_T_min 0.7545
_exptl_absorpt_correction_type numerical
_exptl_absorpt_process_details 'Bruker SADABS'
_exptl_crystal_colour purple
_exptl_crystal_density_diffrn 1.378
_exptl_crystal_description plate
_exptl_crystal_F_000 3576
_exptl_crystal_size_max 0.47
_exptl_crystal_size_mid 0.19
_exptl_crystal_size_min 0.04
_refine_diff_density_max 0.416
_refine_diff_density_min -0.435
_refine_diff_density_rms 0.055
_refine_ls_extinction_method none
_refine_ls_goodness_of_fit_ref 1.028
_refine_ls_hydrogen_treatment mixed
_refine_ls_matrix_type full
_refine_ls_number_parameters 531
_refine_ls_number_reflns 9573
_refine_ls_number_restraints 0
_refine_ls_restrained_S_all 1.028
_refine_ls_R_factor_all 0.0429
_refine_ls_R_factor_gt 0.0328
_refine_ls_shift/su_max 0.003
_refine_ls_shift/su_mean 0.000
_refine_ls_structure_factor_coef Fsqd
_refine_ls_weighting_details 'calc w=1/[\s^2^(Fo^2^)+(0.0402P)^2^+10.2840P] where P=(Fo^2^+2Fc^2^)/3'
_refine_ls_weighting_scheme calc
_refine_ls_wR_factor_gt 0.0803
_refine_ls_wR_factor_ref 0.0853
_reflns_number_gt 8063
_reflns_number_total 9573
_reflns_threshold_expression >2sigma(I)
_cod_data_source_file ja304525n_si_002.cif
_cod_data_source_block asb195
_cod_depositor_comments
;
The following automatic conversions were performed:

'_atom_sites_solution_hydrogens' value 'difmap & geom' was changed to
'mixed'.

Automatic conversion script
Id: cif_fix_values 6452 2018-10-05 10:23:21Z andrius 
;
_cod_database_code 4118787

loop_
_symmetry_equiv_pos_as_xyz
'x, y, z'
'-x, y, -z+1/2'
'x+1/2, y+1/2, z'
'-x+1/2, y+1/2, -z+1/2'
'-x, -y, -z'
'x, -y, z-1/2'
'-x+1/2, -y+1/2, -z'
'x+1/2, -y+1/2, z-1/2'

loop_
_atom_site_label
_atom_site_type_symbol
_atom_site_fract_x
_atom_site_fract_y
_atom_site_fract_z
_atom_site_U_iso_or_equiv
_atom_site_adp_type
_atom_site_occupancy
_atom_site_symmetry_multiplicity
_atom_site_calc_flag
_atom_site_refinement_flags
_atom_site_disorder_assembly
_atom_site_disorder_group
Co1 Co 0.585704(8) -0.19497(2) 0.638506(7) 0.01577(6) Uani 1 1 d . . .
S2 S 0.472947(15) -0.27948(4) 0.614800(14) 0.02204(9) Uani 1 1 d . . .
S1 S 0.630488(15) -0.37060(4) 0.558789(13) 0.01957(9) Uani 1 1 d . . .
S3 S 0.655152(16) 0.06845(4) 0.667697(13) 0.02058(9) Uani 1 1 d . . .
O7 O 0.58109(5) -0.04914(14) 0.58774(4) 0.0234(3) Uani 1 1 d . . .
H1 H 0.5947(9) -0.091(3) 0.5699(8) 0.041(7) Uiso 1 1 d . . .
H2 H 0.6001(10) 0.017(3) 0.5973(9) 0.058(8) Uiso 1 1 d . . .
O4 O 0.46485(5) -0.42815(14) 0.61459(5) 0.0388(4) Uani 1 1 d . . .
O3 O 0.48751(5) -0.21842(16) 0.57500(4) 0.0337(3) Uani 1 1 d . . .
O2 O 0.60095(4) -0.48348(13) 0.54176(4) 0.0251(3) Uani 1 1 d . . .
O1 O 0.62244(5) -0.23938(13) 0.53704(4) 0.0263(3) Uani 1 1 d . . .
O5 O 0.62709(5) 0.14318(13) 0.63514(4) 0.0271(3) Uani 1 1 d . . .
O6 O 0.70711(5) 0.04400(15) 0.65766(4) 0.0327(3) Uani 1 1 d . . .
N1 N 0.59630(5) -0.33852(14) 0.69193(4) 0.0170(3) Uani 1 1 d . . .
N3 N 0.51230(5) -0.23671(15) 0.64984(4) 0.0211(3) Uani 1 1 d . . .
N2 N 0.62240(5) -0.34761(14) 0.60781(4) 0.0180(3) Uani 1 1 d . . .
N4 N 0.62506(5) -0.06783(14) 0.67901(4) 0.0204(3) Uani 1 1 d . . .
C1 C 0.54746(6) -0.40688(18) 0.69928(6) 0.0224(3) Uani 1 1 d . . .
H1A H 0.5459 -0.4407 0.7289 0.027 Uiso 1 1 calc R . .
H1B H 0.5438 -0.4872 0.6800 0.027 Uiso 1 1 calc R . .
C2 C 0.50516(7) -0.3047(2) 0.69113(6) 0.0274(4) Uani 1 1 d . . .
H2A H 0.4725 -0.3538 0.6913 0.033 Uiso 1 1 calc R . .
H2B H 0.5047 -0.2344 0.7140 0.033 Uiso 1 1 calc R . .
C3 C 0.41255(6) -0.20735(17) 0.62807(5) 0.0183(3) Uani 1 1 d . . .
C4 C 0.40801(6) -0.08722(18) 0.65304(6) 0.0218(3) Uani 1 1 d . . .
C5 C 0.35989(7) -0.04047(19) 0.66318(6) 0.0252(4) Uani 1 1 d . . .
H5A H 0.3567 0.0403 0.6801 0.030 Uiso 1 1 calc R . .
C6 C 0.31665(6) -0.1074(2) 0.64951(6) 0.0261(4) Uani 1 1 d . . .
C7 C 0.32216(6) -0.22245(19) 0.62366(6) 0.0247(4) Uani 1 1 d . . .
H7A H 0.2929 -0.2691 0.6139 0.030 Uiso 1 1 calc R . .
C8 C 0.36907(6) -0.27205(17) 0.61152(5) 0.0203(3) Uani 1 1 d . . .
C9 C 0.45136(7) 0.0009(2) 0.66877(7) 0.0329(4) Uani 1 1 d . . .
H9A H 0.4394 0.0949 0.6744 0.049 Uiso 1 1 calc R . .
H9B H 0.4776 0.0038 0.6471 0.049 Uiso 1 1 calc R . .
H9C H 0.4651 -0.0389 0.6950 0.049 Uiso 1 1 calc R . .
C10 C 0.26517(7) -0.0523(2) 0.66011(7) 0.0382(5) Uani 1 1 d . . .
H10A H 0.2646 -0.0234 0.6899 0.057 Uiso 1 1 calc R . .
H10B H 0.2400 -0.1247 0.6554 0.057 Uiso 1 1 calc R . .
H10C H 0.2575 0.0272 0.6419 0.057 Uiso 1 1 calc R . .
C11 C 0.36949(7) -0.38707(19) 0.57908(6) 0.0266(4) Uani 1 1 d . . .
H11A H 0.3362 -0.3948 0.5658 0.040 Uiso 1 1 calc R . .
H11B H 0.3781 -0.4745 0.5931 0.040 Uiso 1 1 calc R . .
H11C H 0.3945 -0.3666 0.5573 0.040 Uiso 1 1 calc R . .
C12 C 0.63563(6) -0.43674(17) 0.67867(5) 0.0186(3) Uani 1 1 d . . .
H12A H 0.6341 -0.5206 0.6966 0.022 Uiso 1 1 calc R . .
H12B H 0.6692 -0.3940 0.6826 0.022 Uiso 1 1 calc R . .
C13 C 0.62828(6) -0.47617(16) 0.63260(5) 0.0186(3) Uani 1 1 d . . .
H13A H 0.6577 -0.5289 0.6224 0.022 Uiso 1 1 calc R . .
H13B H 0.5980 -0.5348 0.6294 0.022 Uiso 1 1 calc R . .
C14 C 0.69521(6) -0.41624(18) 0.55229(5) 0.0207(3) Uani 1 1 d . . .
C15 C 0.73171(7) -0.31079(18) 0.55691(5) 0.0245(4) Uani 1 1 d . . .
C16 C 0.78199(7) -0.3452(2) 0.55062(6) 0.0273(4) Uani 1 1 d . . .
H16A H 0.8066 -0.2745 0.5530 0.033 Uiso 1 1 calc R . .
C17 C 0.79754(7) -0.4786(2) 0.54107(5) 0.0249(4) Uani 1 1 d . . .
C18 C 0.76108(6) -0.58018(19) 0.53859(5) 0.0226(3) Uani 1 1 d . . .
H18A H 0.7713 -0.6723 0.5327 0.027 Uiso 1 1 calc R . .
C19 C 0.70998(6) -0.55407(18) 0.54425(5) 0.0203(3) Uani 1 1 d . . .
C20 C 0.72005(8) -0.16316(19) 0.56916(7) 0.0314(4) Uani 1 1 d . . .
H20A H 0.7513 -0.1155 0.5769 0.047 Uiso 1 1 calc R . .
H20B H 0.6972 -0.1626 0.5934 0.047 Uiso 1 1 calc R . .
H20C H 0.7041 -0.1157 0.5451 0.047 Uiso 1 1 calc R . .
C21 C 0.85220(7) -0.5119(2) 0.53476(7) 0.0321(4) Uani 1 1 d . . .
H21A H 0.8553 -0.6020 0.5208 0.048 Uiso 1 1 calc R . .
H21B H 0.8693 -0.5147 0.5624 0.048 Uiso 1 1 calc R . .
H21C H 0.8676 -0.4406 0.5170 0.048 Uiso 1 1 calc R . .
C22 C 0.67550(7) -0.67829(18) 0.54206(6) 0.0239(4) Uani 1 1 d . . .
H22A H 0.6957 -0.7627 0.5397 0.036 Uiso 1 1 calc R . .
H22B H 0.6534 -0.6701 0.5172 0.036 Uiso 1 1 calc R . .
H22C H 0.6551 -0.6825 0.5678 0.036 Uiso 1 1 calc R . .
C23 C 0.61264(7) -0.25540(18) 0.72867(5) 0.0238(4) Uani 1 1 d . . .
H23A H 0.6293 -0.3157 0.7499 0.029 Uiso 1 1 calc R . .
H23B H 0.5830 -0.2123 0.7422 0.029 Uiso 1 1 calc R . .
C24 C 0.64884(7) -0.14397(18) 0.71431(6) 0.0254(4) Uani 1 1 d . . .
H24A H 0.6564 -0.0802 0.7381 0.031 Uiso 1 1 calc R . .
H24B H 0.6807 -0.1863 0.7048 0.031 Uiso 1 1 calc R . .
C25 C 0.65378(6) 0.17236(16) 0.71492(5) 0.0188(3) Uani 1 1 d . . .
C26 C 0.69769(6) 0.19852(17) 0.73896(6) 0.0218(3) Uani 1 1 d . . .
C27 C 0.69301(7) 0.27927(18) 0.77550(6) 0.0265(4) Uani 1 1 d . . .
H27A H 0.7224 0.2993 0.7916 0.032 Uiso 1 1 calc R . .
C28 C 0.64762(8) 0.33137(18) 0.78929(6) 0.0275(4) Uani 1 1 d . . .
C29 C 0.60500(7) 0.30102(17) 0.76560(6) 0.0246(4) Uani 1 1 d . . .
H29A H 0.5734 0.3352 0.7749 0.030 Uiso 1 1 calc R . .
C30 C 0.60678(6) 0.22219(17) 0.72868(5) 0.0210(3) Uani 1 1 d . . .
C31 C 0.74942(7) 0.1433(2) 0.72945(6) 0.0307(4) Uani 1 1 d . . .
H31A H 0.7482 0.0422 0.7277 0.046 Uiso 1 1 calc R . .
H31B H 0.7727 0.1709 0.7521 0.046 Uiso 1 1 calc R . .
H31C H 0.7610 0.1810 0.7023 0.046 Uiso 1 1 calc R . .
C32 C 0.64475(10) 0.4149(2) 0.82948(7) 0.0442(5) Uani 1 1 d . . .
H32A H 0.6684 0.4924 0.8279 0.066 Uiso 1 1 calc R . .
H32B H 0.6534 0.3562 0.8538 0.066 Uiso 1 1 calc R . .
H32C H 0.6105 0.4506 0.8329 0.066 Uiso 1 1 calc R . .
C33 C 0.55786(7) 0.1951(2) 0.70566(6) 0.0301(4) Uani 1 1 d . . .
H33A H 0.5299 0.2302 0.7226 0.045 Uiso 1 1 calc R . .
H33B H 0.5538 0.0954 0.7013 0.045 Uiso 1 1 calc R . .
H33C H 0.5582 0.2419 0.6781 0.045 Uiso 1 1 calc R . .
N5 N 0.49250(7) -0.7492(2) 0.55175(5) 0.0376(4) Uani 1 1 d . . .
C34A C 0.51996(10) -0.7249(2) 0.59138(8) 0.0487(6) Uani 0.477(4) 1 d P A 1
H34A H 0.5292 -0.6270 0.5934 0.073 Uiso 0.477(4) 1 calc PR A 1
H34B H 0.5505 -0.7817 0.5919 0.073 Uiso 0.477(4) 1 calc PR A 1
H34C H 0.4986 -0.7498 0.6155 0.073 Uiso 0.477(4) 1 calc PR A 1
C35A C 0.49503(17) -0.8635(5) 0.52595(14) 0.0342(11) Uani 0.477(4) 1 d P A 1
H35A H 0.4670 -0.8617 0.5056 0.051 Uiso 0.477(4) 1 calc PR A 1
H35B H 0.4929 -0.9474 0.5433 0.051 Uiso 0.477(4) 1 calc PR A 1
H35C H 0.5269 -0.8629 0.5106 0.051 Uiso 0.477(4) 1 calc PR A 1
C36A C 0.43620(16) -0.7334(5) 0.56916(16) 0.0398(12) Uani 0.477(4) 1 d P A 1
H36A H 0.4332 -0.6464 0.5849 0.060 Uiso 0.477(4) 1 calc PR A 1
H36B H 0.4285 -0.8110 0.5880 0.060 Uiso 0.477(4) 1 calc PR A 1
H36C H 0.4125 -0.7331 0.5452 0.060 Uiso 0.477(4) 1 calc PR A 1
C37A C 0.49321(18) -0.6089(4) 0.52381(14) 0.0335(11) Uani 0.477(4) 1 d P A 1
H37A H 0.4857 -0.5296 0.5421 0.050 Uiso 0.477(4) 1 calc PR A 1
H37B H 0.4678 -0.6151 0.5012 0.050 Uiso 0.477(4) 1 calc PR A 1
H37C H 0.5265 -0.5969 0.5112 0.050 Uiso 0.477(4) 1 calc PR A 1
C34B C 0.51996(10) -0.7249(2) 0.59138(8) 0.0487(6) Uani 0.523(4) 1 d P A 2
H34D H 0.5260 -0.8133 0.6057 0.073 Uiso 0.523(4) 1 calc PR A 2
H34E H 0.5001 -0.6646 0.6098 0.073 Uiso 0.523(4) 1 calc PR A 2
H34F H 0.5522 -0.6806 0.5852 0.073 Uiso 0.523(4) 1 calc PR A 2
C35B C 0.54025(16) -0.7662(4) 0.52282(12) 0.0385(11) Uani 0.523(4) 1 d P A 2
H35D H 0.5608 -0.8430 0.5334 0.058 Uiso 0.523(4) 1 calc PR A 2
H35E H 0.5600 -0.6807 0.5235 0.058 Uiso 0.523(4) 1 calc PR A 2
H35F H 0.5296 -0.7854 0.4936 0.058 Uiso 0.523(4) 1 calc PR A 2
C36B C 0.47425(16) -0.9051(5) 0.55319(17) 0.0465(13) Uani 0.523(4) 1 d P A 2
H36D H 0.5023 -0.9646 0.5619 0.070 Uiso 0.523(4) 1 calc PR A 2
H36E H 0.4624 -0.9331 0.5249 0.070 Uiso 0.523(4) 1 calc PR A 2
H36F H 0.4468 -0.9142 0.5736 0.070 Uiso 0.523(4) 1 calc PR A 2
C37B C 0.4570(2) -0.6637(6) 0.53772(18) 0.0595(18) Uani 0.523(4) 1 d P A 2
H37D H 0.4486 -0.6863 0.5082 0.089 Uiso 0.523(4) 1 calc PR A 2
H37E H 0.4692 -0.5683 0.5394 0.089 Uiso 0.523(4) 1 calc PR A 2
H37F H 0.4269 -0.6735 0.5553 0.089 Uiso 0.523(4) 1 calc PR A 2

loop_
_atom_site_aniso_label
_atom_site_aniso_U_11
_atom_site_aniso_U_22
_atom_site_aniso_U_33
_atom_site_aniso_U_23
_atom_site_aniso_U_13
_atom_site_aniso_U_12
Co1 0.01472(11) 0.01531(11) 0.01729(11) -0.00077(8) -0.00035(8) 0.00141(8)
S2 0.01478(19) 0.0257(2) 0.0257(2) -0.00571(17) 0.00181(16) 0.00217(15)
S1 0.0206(2) 0.0209(2) 0.01716(19) -0.00095(15) 0.00016(15) 0.00177(15)
S3 0.0236(2) 0.0187(2) 0.0195(2) -0.00274(15) 0.00083(16) -0.00278(16)
O7 0.0276(7) 0.0202(6) 0.0223(6) 0.0010(5) -0.0038(5) 0.0024(5)
O4 0.0260(7) 0.0248(7) 0.0657(10) -0.0146(7) -0.0048(7) 0.0066(5)
O3 0.0211(6) 0.0602(9) 0.0200(6) -0.0044(6) 0.0025(5) -0.0044(6)
O2 0.0226(6) 0.0273(7) 0.0254(6) -0.0056(5) -0.0046(5) 0.0014(5)
O1 0.0353(7) 0.0247(6) 0.0190(6) 0.0035(5) 0.0016(5) 0.0056(5)
O5 0.0398(7) 0.0204(6) 0.0211(6) 0.0036(5) -0.0028(5) -0.0059(5)
O6 0.0262(7) 0.0391(8) 0.0330(7) -0.0150(6) 0.0068(6) -0.0038(6)
N1 0.0165(6) 0.0159(6) 0.0186(7) -0.0008(5) 0.0010(5) 0.0008(5)
N3 0.0156(7) 0.0285(8) 0.0193(7) 0.0012(6) 0.0021(5) 0.0031(6)
N2 0.0192(7) 0.0177(7) 0.0171(7) 0.0009(5) 0.0015(5) 0.0028(5)
N4 0.0255(7) 0.0148(7) 0.0207(7) 0.0005(5) -0.0064(6) -0.0008(5)
C1 0.0182(8) 0.0246(9) 0.0245(9) 0.0041(7) 0.0057(7) 0.0008(7)
C2 0.0205(8) 0.0364(10) 0.0253(9) 0.0058(8) 0.0069(7) 0.0063(7)
C3 0.0155(7) 0.0196(8) 0.0197(8) 0.0049(6) 0.0024(6) 0.0034(6)
C4 0.0195(8) 0.0211(8) 0.0247(9) 0.0022(7) -0.0004(7) 0.0028(6)
C5 0.0251(9) 0.0252(9) 0.0253(9) -0.0001(7) 0.0025(7) 0.0085(7)
C6 0.0189(8) 0.0348(10) 0.0246(9) 0.0080(7) 0.0019(7) 0.0084(7)
C7 0.0170(8) 0.0312(9) 0.0259(9) 0.0059(7) -0.0032(7) -0.0003(7)
C8 0.0200(8) 0.0216(8) 0.0194(8) 0.0058(6) -0.0009(6) 0.0004(6)
C9 0.0258(9) 0.0239(9) 0.0489(12) -0.0096(8) -0.0029(8) 0.0014(7)
C10 0.0220(9) 0.0509(13) 0.0418(12) 0.0032(10) 0.0045(8) 0.0126(9)
C11 0.0273(9) 0.0276(9) 0.0247(9) -0.0009(7) -0.0050(7) -0.0013(7)
C12 0.0162(7) 0.0171(8) 0.0225(8) 0.0027(6) 0.0011(6) 0.0023(6)
C13 0.0188(8) 0.0158(7) 0.0213(8) 0.0007(6) 0.0033(6) 0.0022(6)
C14 0.0209(8) 0.0250(9) 0.0162(8) -0.0012(6) 0.0035(6) -0.0006(7)
C15 0.0289(9) 0.0242(9) 0.0205(8) -0.0011(7) 0.0047(7) -0.0041(7)
C16 0.0257(9) 0.0303(9) 0.0260(9) -0.0002(7) 0.0034(7) -0.0094(7)
C17 0.0229(9) 0.0317(10) 0.0200(8) 0.0019(7) 0.0037(7) -0.0026(7)
C18 0.0241(8) 0.0251(9) 0.0188(8) -0.0007(7) 0.0041(7) 0.0009(7)
C19 0.0218(8) 0.0243(8) 0.0149(8) -0.0007(6) 0.0027(6) -0.0009(7)
C20 0.0354(10) 0.0250(9) 0.0338(10) -0.0058(8) 0.0056(8) -0.0060(8)
C21 0.0222(9) 0.0375(11) 0.0368(11) 0.0043(9) 0.0049(8) -0.0038(8)
C22 0.0234(9) 0.0230(9) 0.0253(9) -0.0041(7) 0.0035(7) -0.0016(7)
C23 0.0328(9) 0.0207(8) 0.0179(8) -0.0004(6) -0.0014(7) 0.0038(7)
C24 0.0331(10) 0.0183(8) 0.0247(9) 0.0001(7) -0.0126(7) -0.0007(7)
C25 0.0239(8) 0.0135(7) 0.0190(8) 0.0000(6) 0.0017(6) -0.0019(6)
C26 0.0234(8) 0.0163(8) 0.0258(9) -0.0007(6) 0.0012(7) -0.0041(6)
C27 0.0318(10) 0.0227(9) 0.0251(9) -0.0039(7) -0.0033(7) -0.0057(7)
C28 0.0411(11) 0.0196(8) 0.0220(9) -0.0022(7) 0.0045(8) -0.0038(7)
C29 0.0299(9) 0.0182(8) 0.0258(9) 0.0023(7) 0.0075(7) 0.0018(7)
C30 0.0235(8) 0.0159(8) 0.0235(8) 0.0034(6) 0.0018(7) -0.0014(6)
C31 0.0222(9) 0.0340(10) 0.0358(11) -0.0092(8) -0.0040(8) -0.0009(8)
C32 0.0578(14) 0.0437(13) 0.0312(11) -0.0154(10) 0.0068(10) -0.0019(11)
C33 0.0230(9) 0.0314(10) 0.0358(10) -0.0034(8) -0.0015(8) 0.0032(7)
N5 0.0401(10) 0.0466(11) 0.0261(8) -0.0076(8) -0.0072(7) -0.0149(8)
C34A 0.0598(15) 0.0354(12) 0.0504(14) -0.0031(10) -0.0351(12) 0.0025(11)
C35A 0.038(2) 0.035(2) 0.029(2) -0.0096(18) -0.0046(19) 0.0088(19)
C36A 0.027(2) 0.047(3) 0.045(3) -0.014(2) 0.0000(19) -0.0026(19)
C37A 0.036(2) 0.027(2) 0.037(2) 0.0108(17) -0.0176(19) -0.0025(18)
C34B 0.0598(15) 0.0354(12) 0.0504(14) -0.0031(10) -0.0351(12) 0.0025(11)
C35B 0.049(3) 0.041(2) 0.0260(19) 0.0043(16) 0.0043(17) -0.0148(19)
C36B 0.031(2) 0.046(3) 0.063(3) -0.009(2) -0.001(2) -0.0168(19)
C37B 0.069(4) 0.049(3) 0.060(3) -0.004(3) -0.032(3) 0.030(3)

loop_
_atom_type_symbol
_atom_type_description
_atom_type_scat_dispersion_real
_atom_type_scat_dispersion_imag
_atom_type_scat_source
C C 0.0033 0.0016 'International Tables Vol C Tables 4.2.6.8 and 6.1.1.4'
H H 0.0000 0.0000 'International Tables Vol C Tables 4.2.6.8 and 6.1.1.4'
N N 0.0061 0.0033 'International Tables Vol C Tables 4.2.6.8 and 6.1.1.4'
O O 0.0106 0.0060 'International Tables Vol C Tables 4.2.6.8 and 6.1.1.4'
S S 0.1246 0.1234 'International Tables Vol C Tables 4.2.6.8 and 6.1.1.4'
Co Co 0.3494 0.9721 'International Tables Vol C Tables 4.2.6.8 and 6.1.1.4'

loop_
_geom_angle_atom_site_label_1
_geom_angle_atom_site_label_2
_geom_angle_atom_site_label_3
_geom_angle
N2 Co1 N3 114.04(6)
N2 Co1 N4 119.28(6)
N3 Co1 N4 119.83(6)
N2 Co1 O7 98.64(5)
N3 Co1 O7 102.26(5)
N4 Co1 O7 95.52(6)
N2 Co1 N1 81.06(5)
N3 Co1 N1 81.86(5)
N4 Co1 N1 80.82(5)
O7 Co1 N1 175.53(5)
O3 S2 O4 116.24(9)
O3 S2 N3 108.75(8)
O4 S2 N3 111.18(9)
O3 S2 C3 106.72(8)
O4 S2 C3 104.58(8)
N3 S2 C3 109.02(8)
O2 S1 O1 113.92(8)
O2 S1 N2 113.12(8)
O1 S1 N2 108.48(7)
O2 S1 C14 106.98(8)
O1 S1 C14 107.43(8)
N2 S1 C14 106.50(7)
O6 S3 O5 114.55(8)
O6 S3 N4 113.57(8)
O5 S3 N4 108.30(7)
O6 S3 C25 107.36(8)
O5 S3 C25 107.00(8)
N4 S3 C25 105.46(8)
C23 N1 C12 111.57(13)
C23 N1 C1 112.15(13)
C12 N1 C1 112.45(13)
C23 N1 Co1 107.00(10)
C12 N1 Co1 106.12(9)
C1 N1 Co1 107.10(10)
C2 N3 S2 114.45(12)
C2 N3 Co1 112.00(10)
S2 N3 Co1 124.52(8)
C13 N2 S1 112.62(11)
C13 N2 Co1 114.37(10)
S1 N2 Co1 129.90(8)
C24 N4 S3 111.76(11)
C24 N4 Co1 112.59(10)
S3 N4 Co1 127.94(8)
N1 C1 C2 109.50(14)
N3 C2 C1 109.94(14)
C4 C3 C8 119.92(15)
C4 C3 S2 121.88(13)
C8 C3 S2 118.16(13)
C5 C4 C3 118.46(16)
C5 C4 C9 116.09(16)
C3 C4 C9 125.40(15)
C6 C5 C4 122.52(17)
C5 C6 C7 117.82(16)
C5 C6 C10 121.22(18)
C7 C6 C10 120.85(18)
C6 C7 C8 122.38(17)
C7 C8 C3 118.64(16)
C7 C8 C11 116.73(15)
C3 C8 C11 124.51(15)
N1 C12 C13 110.28(13)
N2 C13 C12 107.92(13)
C19 C14 C15 120.49(16)
C19 C14 S1 121.44(13)
C15 C14 S1 118.03(13)
C16 C15 C14 118.13(16)
C16 C15 C20 117.41(16)
C14 C15 C20 124.45(16)
C17 C16 C15 122.69(17)
C18 C17 C16 117.60(16)
C18 C17 C21 121.23(17)
C16 C17 C21 121.16(17)
C17 C18 C19 123.20(17)
C18 C19 C14 117.76(16)
C18 C19 C22 116.18(15)
C14 C19 C22 126.05(15)
N1 C23 C24 109.80(14)
N4 C24 C23 108.07(14)
C30 C25 C26 120.40(15)
C30 C25 S3 117.93(13)
C26 C25 S3 121.60(13)
C27 C26 C25 117.70(16)
C27 C26 C31 116.60(16)
C25 C26 C31 125.67(16)
C28 C27 C26 123.06(17)
C27 C28 C29 117.88(16)
C27 C28 C32 120.64(18)
C29 C28 C32 121.46(18)
C28 C29 C30 122.32(17)
C29 C30 C25 118.60(16)
C29 C30 C33 117.60(16)
C25 C30 C33 123.80(16)
C37B N5 C35A 110.0(3)
C37B N5 C34A 122.3(3)
C35A N5 C34A 127.5(3)
C37B N5 C35B 116.5(4)
C35A N5 C35B 62.1(3)
C34A N5 C35B 96.3(2)
C37B N5 C36B 112.6(3)
C35A N5 C36B 42.9(3)
C34A N5 C36B 106.3(2)
C35B N5 C36B 99.5(3)
C37B N5 C36A 52.5(3)
C35A N5 C36A 109.1(3)
C34A N5 C36A 98.9(2)
C35B N5 C36A 164.6(3)
C36B N5 C36A 78.1(3)
C37B N5 C37A 46.2(3)
C35A N5 C37A 110.6(3)
C34A N5 C37A 108.8(2)
C35B N5 C37A 76.2(2)
C36B N5 C37A 144.9(3)
C36A N5 C37A 96.9(3)

loop_
_geom_bond_atom_site_label_1
_geom_bond_atom_site_label_2
_geom_bond_distance
Co1 N2 2.0199(14)
Co1 N3 2.0276(14)
Co1 N4 2.0542(14)
Co1 O7 2.1354(13)
Co1 N1 2.1986(14)
S2 O3 1.4410(14)
S2 O4 1.4543(14)
S2 N3 1.5718(15)
S2 C3 1.8031(16)
S1 O2 1.4464(13)
S1 O1 1.4577(13)
S1 N2 1.5762(14)
S1 C14 1.7904(17)
S3 O6 1.4392(13)
S3 O5 1.4568(13)
S3 N4 1.5842(14)
S3 C25 1.7957(17)
N1 C23 1.472(2)
N1 C12 1.476(2)
N1 C1 1.477(2)
N3 C2 1.471(2)
N2 C13 1.476(2)
N4 C24 1.473(2)
C1 C2 1.518(2)
C3 C4 1.409(2)
C3 C8 1.412(2)
C4 C5 1.396(2)
C4 C9 1.515(2)
C5 C6 1.386(3)
C6 C7 1.387(3)
C6 C10 1.509(2)
C7 C8 1.393(2)
C8 C11 1.511(2)
C12 C13 1.512(2)
C14 C19 1.413(2)
C14 C15 1.415(2)
C15 C16 1.394(3)
C15 C20 1.512(3)
C16 C17 1.389(3)
C17 C18 1.383(2)
C17 C21 1.504(2)
C18 C19 1.395(2)
C19 C22 1.513(2)
C23 C24 1.516(3)
C25 C30 1.411(2)
C25 C26 1.411(2)
C26 C27 1.397(2)
C26 C31 1.508(2)
C27 C28 1.381(3)
C28 C29 1.385(3)
C28 C32 1.504(3)
C29 C30 1.392(2)
C30 C33 1.509(2)
N5 C37B 1.329(5)
N5 C35A 1.374(4)
N5 C34A 1.461(3)
N5 C35B 1.576(4)
N5 C36B 1.585(5)
N5 C36A 1.605(5)
N5 C37A 1.618(4)
